data_4341293
loop_
_publ_author_name
'Mart\'inez-Alonso, Marta'
'Busto, Natalia'
'Jal\'on, F\'elix A'
'Manzano, Blanca R.'
'Leal, Jos\'e M'
'Rodr\'iguez, Ana M'
'Garc\'ia, Bego\~na'
'Espino, Gustavo'

_publ_section_title
;
 Derivation of Structure-Activity Relationships from the Anticancer
 Properties of Ruthenium(II) Arene Complexes with 2-Aryldiazole Ligands.
;
_journal_issue 20
_journal_name_full 'Inorganic chemistry'
_journal_page_first 11274
_journal_page_last 11288
_journal_paper_doi 10.1021/ic501865h
_journal_volume 53
_journal_year 2014
_chemical_formula_moiety 'C23 H25 Cl N3 Ru, Cl, 2(H2 O)'
_chemical_formula_sum 'C23 H29 Cl2 N3 O2 Ru'
_chemical_formula_weight 551.46
_chemical_name_systematic
;
 ?
;
_space_group_crystal_system monoclinic
_space_group_IT_number 14
_space_group_name_Hall '-P 2ybc'
_space_group_name_H-M_alt 'P 1 21/c 1'
_symmetry_space_group_name_Hall '-P 2ybc'
_symmetry_space_group_name_H-M 'P 1 21/c 1'
_atom_sites_solution_hydrogens mixed
_audit_creation_method SHELXL-2013
_cell_angle_alpha 90
_cell_angle_beta 111.272(4)
_cell_angle_gamma 90
_cell_formula_units_Z 4
_cell_length_a 18.343(4)
_cell_length_b 8.0292(16)
_cell_length_c 16.932(3)
_cell_measurement_reflns_used 2857
_cell_measurement_temperature 290(2)
_cell_measurement_theta_max 20.041
_cell_measurement_theta_min 2.382
_cell_volume 2323.8(8)
_computing_cell_refinement 'Bruker SAINT'
_computing_data_collection 'Bruker APEX'
_computing_data_reduction 'Bruker SAINT, SADABS, XPREP'
_computing_molecular_graphics 'WINGX v2013.3 (Farrugia, 2012)'
_computing_publication_material 'WINGX v2013.3 (Farrugia, 2012)'
_computing_structure_refinement 'SHELXL-2013 (Sheldrick, 2013)'
_computing_structure_solution 'SHELXS-97 (Sheldrick, 1990)'
_diffrn_ambient_temperature 290(2)
_diffrn_measured_fraction_theta_full 0.971
_diffrn_measured_fraction_theta_max 0.999
_diffrn_measurement_device_type 'CCD area detector'
_diffrn_measurement_method 'omega and phi scans'
_diffrn_radiation_type MoK\a
_diffrn_radiation_wavelength 0.71073
_diffrn_reflns_av_R_equivalents 0.0870
_diffrn_reflns_av_unetI/netI 0.0722
_diffrn_reflns_Laue_measured_fraction_full 0.971
_diffrn_reflns_Laue_measured_fraction_max 0.999
_diffrn_reflns_limit_h_max 21
_diffrn_reflns_limit_h_min -21
_diffrn_reflns_limit_k_max 9
_diffrn_reflns_limit_k_min -9
_diffrn_reflns_limit_l_max 20
_diffrn_reflns_limit_l_min -20
_diffrn_reflns_number 22215
_diffrn_reflns_point_group_measured_fraction_full 0.971
_diffrn_reflns_point_group_measured_fraction_max 0.999
_diffrn_reflns_theta_full 25.242
_diffrn_reflns_theta_max 24.999
_diffrn_reflns_theta_min 2.383
_exptl_absorpt_coefficient_mu 0.930
_exptl_absorpt_correction_T_max 0.912
_exptl_absorpt_correction_T_min 0.810
_exptl_absorpt_correction_type multi-scan
_exptl_absorpt_process_details SADABS
_exptl_crystal_colour yellow
_exptl_crystal_density_diffrn 1.576
_exptl_crystal_description prismatic
_exptl_crystal_F_000 1128
_exptl_crystal_size_max 0.120
_exptl_crystal_size_mid 0.110
_exptl_crystal_size_min 0.110
_refine_diff_density_max 1.170
_refine_diff_density_min -0.633
_refine_diff_density_rms 0.085
_refine_ls_extinction_method none
_refine_ls_goodness_of_fit_ref 0.939
_refine_ls_hydrogen_treatment constr
_refine_ls_matrix_type full
_refine_ls_number_parameters 279
_refine_ls_number_reflns 4089
_refine_ls_number_restraints 0
_refine_ls_restrained_S_all 0.939
_refine_ls_R_factor_all 0.0559
_refine_ls_R_factor_gt 0.0408
_refine_ls_shift/su_max 0.013
_refine_ls_shift/su_mean 0.000
_refine_ls_structure_factor_coef Fsqd
_refine_ls_weighting_details 'w=1/[\s^2^(Fo^2^)+(0.0380P)^2^] where P=(Fo^2^+2Fc^2^)/3'
_refine_ls_weighting_scheme calc
_refine_ls_wR_factor_gt 0.0885
_refine_ls_wR_factor_ref 0.0942
_reflns_Friedel_coverage 0.000
_reflns_number_gt 3198
_reflns_number_total 4089
_reflns_threshold_expression 'I > 2\s(I)'
_cod_data_source_file ic501865h_si_002.cif
_cod_data_source_block 2cCl
_cod_depositor_comments 'Adding full bibliography for 4341290--4341296.cif.'
_cod_database_code 4341293
_shelx_space_group_comment
;
The symmetry employed for this shelxl refinement is uniquely defined
by the following loop, which should always be used as a source of
symmetry information in preference to the above space-group names.
They are only intended as comments.
;
_shelx_estimated_absorpt_t_min 0.897
_shelx_estimated_absorpt_t_max 0.905

loop_
_space_group_symop_operation_xyz
'x, y, z'
'-x, y+1/2, -z+1/2'
'-x, -y, -z'
'x, -y-1/2, z-1/2'

loop_
_atom_site_label
_atom_site_type_symbol
_atom_site_fract_x
_atom_site_fract_y
_atom_site_fract_z
_atom_site_U_iso_or_equiv
_atom_site_adp_type
_atom_site_occupancy
_atom_site_site_symmetry_order
_atom_site_calc_flag
_atom_site_refinement_flags_posn
_atom_site_refinement_flags_adp
Ru1 Ru 0.69969(2) 0.06066(4) 0.00656(2) 0.02511(12) Uani 1 1 d . .
Cl1 Cl 0.64294(7) -0.21075(14) 0.00187(7) 0.0420(3) Uani 1 1 d . .
Cl2 Cl 1.08103(8) -0.51388(16) 0.20143(8) 0.0508(4) Uani 1 1 d . .
N1 N 0.79930(19) -0.0697(4) 0.0072(2) 0.0284(8) Uani 1 1 d . .
N2 N 0.67866(19) 0.0180(4) -0.1210(2) 0.0245(8) Uani 1 1 d . .
N3 N 0.7115(2) -0.0953(4) -0.2233(2) 0.0281(8) Uani 1 1 d . .
C1 C 0.8586(3) -0.1140(6) 0.0782(3) 0.0378(12) Uani 1 1 d . .
H1 H 0.8546 -0.0912 0.1303 0.045 Uiso 1 1 calc R U
C2 C 0.9242(3) -0.1906(6) 0.0772(3) 0.0481(14) Uani 1 1 d . .
H2 H 0.9640 -0.2197 0.1277 0.058 Uiso 1 1 calc R U
C3 C 0.9310(3) -0.2245(6) 0.0009(3) 0.0480(13) Uani 1 1 d . .
H3 H 0.9760 -0.2745 -0.0010 0.058 Uiso 1 1 calc R U
C4 C 0.8704(3) -0.1838(6) -0.0730(3) 0.0385(12) Uani 1 1 d . .
H4 H 0.8741 -0.2067 -0.1253 0.046 Uiso 1 1 calc R U
C5 C 0.8051(2) -0.1098(5) -0.0687(3) 0.0267(10) Uani 1 1 d . .
C6 C 0.7339(2) -0.0633(5) -0.1391(3) 0.0257(9) Uani 1 1 d . .
C7 C 0.6163(2) 0.0401(5) -0.1963(3) 0.0264(10) Uani 1 1 d . .
C8 C 0.5444(3) 0.1161(5) -0.2142(3) 0.0333(11) Uani 1 1 d . .
H8 H 0.5302 0.1629 -0.1716 0.040 Uiso 1 1 calc R U
C9 C 0.4944(3) 0.1198(6) -0.2980(3) 0.0374(12) Uani 1 1 d . .
H9 H 0.4455 0.1693 -0.3119 0.045 Uiso 1 1 calc R U
C10 C 0.5156(3) 0.0509(5) -0.3621(3) 0.0367(11) Uani 1 1 d . .
H10 H 0.4808 0.0575 -0.4178 0.044 Uiso 1 1 calc R U
C11 C 0.5868(3) -0.0265(5) -0.3455(3) 0.0323(11) Uani 1 1 d . .
H11 H 0.6003 -0.0739 -0.3884 0.039 Uiso 1 1 calc R U
C12 C 0.6372(2) -0.0300(5) -0.2610(3) 0.0277(10) Uani 1 1 d . .
C13 C 0.7550(3) -0.1739(6) -0.2702(3) 0.0429(13) Uani 1 1 d . .
H13A H 0.7943 -0.0984 -0.2737 0.064 Uiso 1 1 calc R U
H13B H 0.7199 -0.2014 -0.3262 0.064 Uiso 1 1 calc R U
H13C H 0.7796 -0.2735 -0.2414 0.064 Uiso 1 1 calc R U
C14 C 0.6451(3) 0.1411(6) 0.0993(3) 0.0389(12) Uani 1 1 d . .
C15 C 0.7268(3) 0.1493(6) 0.1379(3) 0.0381(12) Uani 1 1 d . .
H15 H 0.7517 0.0963 0.1895 0.046 Uiso 1 1 calc R U
C16 C 0.7714(3) 0.2367(5) 0.0993(3) 0.0349(11) Uani 1 1 d . .
H16 H 0.8256 0.2373 0.1255 0.042 Uiso 1 1 calc R U
C17 C 0.7366(3) 0.3242(5) 0.0215(3) 0.0316(11) Uani 1 1 d . .
C18 C 0.6543(3) 0.3112(5) -0.0165(3) 0.0348(11) Uani 1 1 d . .
H18 H 0.6289 0.3633 -0.0683 0.042 Uiso 1 1 calc R U
C19 C 0.6096(3) 0.2230(5) 0.0210(3) 0.0375(12) Uani 1 1 d . .
H19 H 0.5555 0.2182 -0.0062 0.045 Uiso 1 1 calc R U
C20 C 0.5968(3) 0.0424(6) 0.1375(3) 0.0567(15) Uani 1 1 d . .
H20A H 0.6233 -0.0598 0.1603 0.085 Uiso 1 1 calc R U
H20B H 0.5469 0.0179 0.0947 0.085 Uiso 1 1 calc R U
H20C H 0.5894 0.1058 0.1821 0.085 Uiso 1 1 calc R U
C21 C 0.7851(3) 0.4234(6) -0.0186(3) 0.0427(13) Uani 1 1 d . .
H21 H 0.7910 0.5356 0.0057 0.051 Uiso 1 1 calc R U
C22 C 0.8667(3) 0.3550(7) 0.0022(4) 0.0715(18) Uani 1 1 d . .
H22A H 0.8636 0.2433 -0.0190 0.107 Uiso 1 1 calc R U
H22B H 0.8936 0.3545 0.0626 0.107 Uiso 1 1 calc R U
H22C H 0.8947 0.4236 -0.0236 0.107 Uiso 1 1 calc R U
C23 C 0.7450(3) 0.4432(7) -0.1134(3) 0.0651(17) Uani 1 1 d . .
H23A H 0.7336 0.3353 -0.1395 0.098 Uiso 1 1 calc R U
H23B H 0.7787 0.5028 -0.1356 0.098 Uiso 1 1 calc R U
H23C H 0.6971 0.5040 -0.1254 0.098 Uiso 1 1 calc R U
O1 O 0.8622(3) 0.1415(6) -0.1915(3) 0.1052(16) Uani 1 1 d . .
O2 O 0.9660(4) -0.1081(8) -0.2104(4) 0.146(2) Uiso 1 1 d . .
H21A H 0.9330 -0.0837 -0.2570 0.050 Uiso 1 1 d . .
H21B H 1.0125 -0.1423 -0.1842 0.050 Uiso 1 1 d . .
H11A H 0.8863 0.0845 -0.2230 0.050 Uiso 1 1 d . .
H11B H 0.8740 0.2492 -0.1749 0.050 Uiso 1 1 d . .

loop_
_atom_site_aniso_label
_atom_site_aniso_U_11
_atom_site_aniso_U_22
_atom_site_aniso_U_33
_atom_site_aniso_U_23
_atom_site_aniso_U_13
_atom_site_aniso_U_12
Ru1 0.0263(2) 0.0273(2) 0.0221(2) -0.00053(15) 0.00926(15) 0.00208(17)
Cl1 0.0523(8) 0.0386(7) 0.0359(7) -0.0026(5) 0.0169(6) -0.0137(6)
Cl2 0.0592(9) 0.0478(8) 0.0514(8) 0.0021(6) 0.0274(7) 0.0097(7)
N1 0.028(2) 0.029(2) 0.025(2) -0.0003(16) 0.0073(16) 0.0031(17)
N2 0.025(2) 0.029(2) 0.0204(19) -0.0003(15) 0.0096(16) 0.0027(16)
N3 0.033(2) 0.030(2) 0.0234(19) -0.0040(16) 0.0121(17) 0.0016(17)
C1 0.035(3) 0.044(3) 0.026(3) -0.005(2) 0.001(2) 0.003(2)
C2 0.032(3) 0.058(4) 0.040(3) 0.002(3) -0.004(2) 0.011(3)
C3 0.033(3) 0.055(3) 0.055(4) -0.002(3) 0.015(3) 0.012(3)
C4 0.031(3) 0.046(3) 0.038(3) -0.003(2) 0.012(2) 0.006(2)
C5 0.027(2) 0.023(2) 0.028(2) 0.0000(19) 0.009(2) -0.0006(19)
C6 0.028(2) 0.024(2) 0.025(2) -0.0005(19) 0.0110(19) 0.001(2)
C7 0.025(2) 0.030(2) 0.024(2) 0.0047(19) 0.0078(19) 0.002(2)
C8 0.033(3) 0.037(3) 0.030(3) 0.003(2) 0.012(2) 0.001(2)
C9 0.026(3) 0.040(3) 0.040(3) 0.004(2) 0.004(2) 0.002(2)
C10 0.033(3) 0.041(3) 0.027(2) 0.004(2) -0.001(2) -0.005(2)
C11 0.040(3) 0.032(3) 0.024(2) -0.005(2) 0.011(2) -0.005(2)
C12 0.029(3) 0.028(3) 0.026(2) 0.0032(19) 0.011(2) 0.000(2)
C13 0.042(3) 0.054(3) 0.035(3) -0.012(2) 0.017(2) 0.006(3)
C14 0.056(3) 0.037(3) 0.036(3) -0.005(2) 0.031(3) 0.003(2)
C15 0.056(3) 0.038(3) 0.022(2) -0.004(2) 0.016(2) 0.005(3)
C16 0.036(3) 0.035(3) 0.027(3) -0.015(2) 0.004(2) 0.001(2)
C17 0.037(3) 0.025(2) 0.034(3) -0.005(2) 0.015(2) 0.000(2)
C18 0.040(3) 0.031(3) 0.035(3) -0.001(2) 0.016(2) 0.005(2)
C19 0.034(3) 0.039(3) 0.044(3) -0.006(2) 0.020(2) 0.006(2)
C20 0.071(4) 0.057(4) 0.060(4) 0.000(3) 0.045(3) 0.001(3)
C21 0.046(3) 0.026(3) 0.060(4) -0.007(2) 0.023(3) -0.005(2)
C22 0.052(4) 0.059(4) 0.112(5) 0.019(4) 0.041(4) -0.003(3)
C23 0.077(4) 0.066(4) 0.065(4) 0.011(3) 0.041(3) -0.010(3)
O1 0.101(4) 0.063(3) 0.142(5) -0.003(3) 0.032(3) -0.015(3)

loop_
_atom_type_symbol
_atom_type_description
_atom_type_scat_dispersion_real
_atom_type_scat_dispersion_imag
_atom_type_scat_source
C C 0.0033 0.0016 'International Tables Vol C Tables 4.2.6.8 and 6.1.1.4'
H H 0.0000 0.0000 'International Tables Vol C Tables 4.2.6.8 and 6.1.1.4'
N N 0.0061 0.0033 'International Tables Vol C Tables 4.2.6.8 and 6.1.1.4'
O O 0.0106 0.0060 'International Tables Vol C Tables 4.2.6.8 and 6.1.1.4'
Cl Cl 0.1484 0.1585 'International Tables Vol C Tables 4.2.6.8 and 6.1.1.4'
Ru Ru -1.2594 0.8363 'International Tables Vol C Tables 4.2.6.8 and 6.1.1.4'

loop_
_geom_angle_atom_site_label_1
_geom_angle_atom_site_label_2
_geom_angle_atom_site_label_3
_geom_angle
N2 Ru1 N1 75.94(13)
N2 Ru1 C18 92.97(15)
N1 Ru1 C18 137.98(15)
N2 Ru1 C16 134.02(15)
N1 Ru1 C16 91.28(15)
C18 Ru1 C16 67.43(17)
N2 Ru1 C19 110.57(15)
N1 Ru1 C19 170.65(15)
C18 Ru1 C19 37.53(16)
C16 Ru1 C19 79.37(17)
N2 Ru1 C17 102.17(14)
N1 Ru1 C17 104.28(15)
C18 Ru1 C17 37.79(15)
C16 Ru1 C17 37.94(15)
C19 Ru1 C17 68.23(16)
N2 Ru1 C15 170.38(15)
N1 Ru1 C15 106.07(15)
C18 Ru1 C15 79.23(17)
C16 Ru1 C15 37.47(16)
C19 Ru1 C15 66.37(17)
C17 Ru1 C15 68.21(16)
N2 Ru1 C14 144.39(16)
N1 Ru1 C14 138.40(16)
C18 Ru1 C14 67.48(17)
C16 Ru1 C14 67.24(17)
C19 Ru1 C14 37.09(16)
C17 Ru1 C14 80.80(16)
C15 Ru1 C14 36.68(16)
N2 Ru1 Cl1 84.33(9)
N1 Ru1 Cl1 85.06(10)
C18 Ru1 Cl1 134.82(13)
C16 Ru1 Cl1 139.22(12)
C19 Ru1 Cl1 102.01(13)
C17 Ru1 Cl1 169.61(12)
C15 Ru1 Cl1 105.15(13)
C14 Ru1 Cl1 89.20(13)
C1 N1 C5 117.7(4)
C1 N1 Ru1 123.8(3)
C5 N1 Ru1 118.4(3)
C6 N2 C7 107.2(3)
C6 N2 Ru1 116.8(3)
C7 N2 Ru1 135.8(3)
C6 N3 C12 106.7(3)
C6 N3 C13 129.5(4)
C12 N3 C13 123.7(3)
N1 C1 C2 122.9(4)
C1 C2 C3 119.1(4)
C2 C3 C4 119.4(5)
C5 C4 C3 119.3(4)
C4 C5 N1 121.5(4)
C4 C5 C6 127.6(4)
N1 C5 C6 110.9(4)
N2 C6 N3 111.6(3)
N2 C6 C5 117.8(4)
N3 C6 C5 130.5(4)
N2 C7 C8 131.6(4)
N2 C7 C12 107.4(4)
C8 C7 C12 121.0(4)
C9 C8 C7 117.3(4)
C8 C9 C10 121.5(4)
C11 C10 C9 122.1(4)
C10 C11 C12 116.5(4)
N3 C12 C11 131.3(4)
N3 C12 C7 107.1(4)
C11 C12 C7 121.6(4)
C15 C14 C19 117.8(4)
C15 C14 C20 121.5(4)
C19 C14 C20 120.6(5)
C15 C14 Ru1 70.5(2)
C19 C14 Ru1 69.3(2)
C20 C14 Ru1 129.3(3)
C14 C15 C16 120.8(4)
C14 C15 Ru1 72.9(3)
C16 C15 Ru1 69.5(2)
C15 C16 C17 122.3(4)
C15 C16 Ru1 73.0(3)
C17 C16 Ru1 72.6(2)
C16 C17 C18 115.6(4)
C16 C17 C21 122.1(4)
C18 C17 C21 122.3(4)
C16 C17 Ru1 69.5(2)
C18 C17 Ru1 69.2(2)
C21 C17 Ru1 130.8(3)
C19 C18 C17 122.4(4)
C19 C18 Ru1 72.4(3)
C17 C18 Ru1 73.0(3)
C18 C19 C14 121.1(4)
C18 C19 Ru1 70.1(2)
C14 C19 Ru1 73.6(3)
C22 C21 C23 110.2(4)
C22 C21 C17 113.2(4)
C23 C21 C17 113.0(4)

loop_
_geom_bond_atom_site_label_1
_geom_bond_atom_site_label_2
_geom_bond_distance
Ru1 N2 2.080(3)
Ru1 N1 2.102(3)
Ru1 C18 2.158(4)
Ru1 C16 2.167(4)
Ru1 C19 2.187(4)
Ru1 C17 2.208(4)
Ru1 C15 2.212(4)
Ru1 C14 2.243(4)
Ru1 Cl1 2.4040(12)
N1 C1 1.344(5)
N1 C5 1.366(5)
N2 C6 1.332(5)
N2 C7 1.382(5)
N3 C6 1.356(5)
N3 C12 1.381(5)
N3 C13 1.459(5)
C1 C2 1.356(6)
C2 C3 1.369(6)
C3 C4 1.378(6)
C4 C5 1.364(6)
C5 C6 1.461(5)
C7 C8 1.383(6)
C7 C12 1.405(5)
C8 C9 1.382(6)
C9 C10 1.394(6)
C10 C11 1.379(6)
C11 C12 1.393(5)
C14 C15 1.402(6)
C14 C19 1.410(6)
C14 C20 1.498(6)
C15 C16 1.407(6)
C16 C17 1.423(6)
C17 C18 1.415(6)
C17 C21 1.525(6)
C18 C19 1.398(6)
C21 C22 1.512(6)
C21 C23 1.512(7)
